data_4021300
loop_
_publ_author_name
'\<Stefan Marchal\'in'
'Katar\'ina Cvopov\'a'
'Miroslav Kri\<z'
'Peter Baran'
'Hassan Oulyadi'
'Adam Da\"ich'

_publ_section_title
;
 New Resolution of 2-Formyl-1,4-DHP Derivatives Using CIDR Methodology.
 Facile Access to New Chiral Tricyclic Thiolactam
;
_journal_name_full 'Journal of Organic Chemistry'
_journal_page_first 4227
_journal_page_last 4237
_journal_paper_doi 10.1021/jo049706s
_journal_volume 69
_journal_year 2004
_chemical_formula_sum 'C22 H28 N2 O6 S2'
_chemical_formula_weight 480.58
_space_group_IT_number 4
_symmetry_cell_setting monoclinic
_symmetry_space_group_name_Hall 'P 2yb'
_symmetry_space_group_name_H-M 'P 1 21 1'
_cell_angle_alpha 90.00
_cell_angle_beta 102.142(9)
_cell_angle_gamma 90.00
_cell_formula_units_Z 2
_cell_length_a 9.444(4)
_cell_length_b 8.678(3)
_cell_length_c 15.389(6)
_cell_measurement_temperature 298(2)
_cell_volume 1233.0(8)
_diffrn_ambient_temperature 298(2)
_exptl_crystal_density_diffrn 1.294
_cod_depositor_comments
;
The following automatic conversions were performed:
'_symmetry_cell_setting' value 'Monoclinic' changed to 'monoclinic'
according to '/home/saulius/struct/CIF-dictionaries/cif_core.dic'
dictionary named 'cif_core.dic' version 2.4.1 from 2010-06-29.

Automatic conversion script
Id: cif_fix_enum 1527 2010-12-29 10:47:43Z saulius 
;
_cod_original_sg_symbol_H-M 'P 21'
_cod_database_code 4021300

loop_
_symmetry_equiv_pos_as_xyz
'x, y, z'
'-x, y+1/2, -z'

loop_
_atom_site_label
_atom_site_type_symbol
_atom_site_fract_x
_atom_site_fract_y
_atom_site_fract_z
_atom_site_U_iso_or_equiv
_atom_site_adp_type
_atom_site_occupancy
_atom_site_symmetry_multiplicity
_atom_site_calc_flag
_atom_site_refinement_flags
_atom_site_disorder_assembly
_atom_site_disorder_group
S1 S 0.56028(16) 0.4087(2) 0.57990(12) 0.0692(5) Uani 1 1 d . . .
S2A S -0.0277(3) 0.2262(4) 0.70728(19) 0.0876(13) Uani 0.620(6) 1 d P A 1
S2B S 0.1295(5) 0.1595(5) 0.8757(3) 0.113(2) Uani 0.380(6) 1 d P A 2
O1 O 0.1602(6) 0.3116(7) 0.3599(3) 0.0916(16) Uani 1 1 d . . .
O2 O 0.3134(6) 0.4068(9) 0.2812(4) 0.128(2) Uani 1 1 d . . .
O3 O 0.5236(5) 0.4222(6) 0.7683(3) 0.0931(15) Uani 1 1 d . A .
O4 O 0.4715(5) 0.2325(6) 0.8549(3) 0.0912(15) Uani 1 1 d . A .
O5 O 0.1709(5) -0.2616(6) 0.6052(3) 0.0774(14) Uani 1 1 d . A .
O6 O 0.1809(5) -0.1969(5) 0.7482(3) 0.0750(13) Uani 1 1 d . A .
N1 N 0.2141(4) 0.2187(5) 0.5596(3) 0.0550(13) Uani 1 1 d . A .
H1 H 0.1771 0.2670 0.5113 0.066 Uiso 1 1 calc R . .
N2 N 0.2920(5) 0.4888(5) 0.5055(4) 0.0583(14) Uani 1 1 d . . .
H2 H 0.2068 0.5283 0.4984 0.070 Uiso 1 1 calc R . .
C1 C 0.3096(5) 0.2941(7) 0.6257(5) 0.0549(16) Uani 1 1 d . . .
C2 C 0.3406(6) 0.2382(7) 0.7086(4) 0.0519(15) Uani 1 1 d . A .
C3 C 0.2542(6) 0.1007(7) 0.7334(5) 0.0576(17) Uani 1 1 d . . .
H3 H 0.3182 0.0385 0.7784 0.069 Uiso 1 1 calc R A 1
C4 C 0.2043(6) 0.0034(7) 0.6510(4) 0.0507(16) Uani 1 1 d . A .
C5 C 0.1760(6) 0.0643(7) 0.5695(5) 0.0516(17) Uani 1 1 d . . .
C11 C 0.3738(6) 0.4404(6) 0.5918(4) 0.0592(17) Uani 1 1 d . . .
H11 H 0.3730 0.5240 0.6346 0.071 Uiso 1 1 calc R . .
C12 C 0.4964(6) 0.3638(7) 0.4654(4) 0.073(2) Uani 1 1 d . . .
H12A H 0.5712 0.3842 0.4323 0.088 Uiso 1 1 calc R . .
H12B H 0.4697 0.2559 0.4584 0.088 Uiso 1 1 calc R . .
C13 C 0.3646(7) 0.4656(7) 0.4315(5) 0.0616(18) Uani 1 1 d . . .
H13 H 0.3963 0.5653 0.4124 0.074 Uiso 1 1 calc R . .
C14 C 0.2666(8) 0.3881(9) 0.3545(5) 0.075(2) Uani 1 1 d . . .
C15 C 0.2353(19) 0.323(3) 0.2038(8) 0.267(13) Uani 1 1 d . . .
H15A H 0.2154 0.2202 0.2222 0.320 Uiso 1 1 calc R . .
H15B H 0.1430 0.3740 0.1825 0.320 Uiso 1 1 calc R . .
C16 C 0.290(3) 0.314(4) 0.1497(12) 0.372(19) Uani 1 1 d . . .
H16A H 0.2480 0.2321 0.1111 0.558 Uiso 1 1 calc R . .
H16B H 0.3907 0.2937 0.1725 0.558 Uiso 1 1 calc R . .
H16C H 0.2798 0.4096 0.1172 0.558 Uiso 1 1 calc R . .
C21 C 0.4500(6) 0.3108(9) 0.7758(5) 0.0635(18) Uani 1 1 d . . .
C22 C 0.5803(10) 0.2921(13) 0.9267(6) 0.114(3) Uani 1 1 d . . .
H22A H 0.6332 0.2066 0.9587 0.137 Uiso 1 1 calc R A .
H22B H 0.6484 0.3535 0.9022 0.137 Uiso 1 1 calc R . .
C23 C 0.5240(13) 0.3816(17) 0.9856(7) 0.177(6) Uani 1 1 d . A .
H23A H 0.4461 0.3273 1.0033 0.266 Uiso 1 1 calc R . .
H23B H 0.4884 0.4767 0.9574 0.266 Uiso 1 1 calc R . .
H23C H 0.5985 0.4029 1.0370 0.266 Uiso 1 1 calc R . .
C31A C 0.1252(7) 0.1573(7) 0.7721(5) 0.063(2) Uani 0.620(6) 1 d P A 1
C32A C 0.1295(5) 0.1595(5) 0.8757(3) 0.113(2) Uani 0.620(6) 1 d P A 1
H32A H 0.2007 0.1292 0.9241 0.135 Uiso 0.620(6) 1 calc PR A 1
C33A C -0.0252(9) 0.2293(11) 0.8698(6) 0.100(3) Uani 0.620(6) 1 d P A 1
H33A H -0.0615 0.2460 0.9207 0.121 Uiso 0.620(6) 1 calc PR A 1
C34A C -0.1026(9) 0.2638(9) 0.7898(6) 0.093(3) Uani 0.620(6) 1 d P A 1
H34A H -0.1946 0.3070 0.7818 0.112 Uiso 0.620(6) 1 calc PR A 1
C31B C 0.1252(7) 0.1573(7) 0.7721(5) 0.063(2) Uani 0.38 1 d P A 2
C32B C -0.0277(3) 0.2262(4) 0.70728(19) 0.0876(13) Uani 0.38 1 d P A 2
H32B H -0.0579 0.2383 0.6461 0.105 Uiso 0.380(6) 1 calc PR A 2
C33B C -0.0252(9) 0.2293(11) 0.8698(6) 0.100(3) Uani 0.38 1 d P A 2
H33B H -0.0615 0.2460 0.9207 0.121 Uiso 0.380(6) 1 calc PR A 2
C34B C -0.1026(9) 0.2638(9) 0.7898(6) 0.093(3) Uani 0.38 1 d P A 2
H34B H -0.1946 0.3070 0.7818 0.112 Uiso 0.380(6) 1 calc PR A 2
C41 C 0.1829(6) -0.1632(8) 0.6637(6) 0.0625(19) Uani 1 1 d . . .
C42 C 0.1537(10) -0.3621(8) 0.7669(6) 0.093(3) Uani 1 1 d . . .
H42A H 0.0589 -0.3937 0.7342 0.112 Uiso 1 1 calc R A .
H42B H 0.2262 -0.4276 0.7494 0.112 Uiso 1 1 calc R . .
C43 C 0.1618(12) -0.3737(11) 0.8629(7) 0.132(4) Uani 1 1 d . A .
H43A H 0.2615 -0.3741 0.8936 0.198 Uiso 1 1 calc R . .
H43B H 0.1162 -0.4675 0.8756 0.198 Uiso 1 1 calc R . .
H43C H 0.1131 -0.2873 0.8824 0.198 Uiso 1 1 calc R . .
C51 C 0.1004(6) -0.0061(8) 0.4835(4) 0.0645(18) Uani 1 1 d . A .
H51A H 0.1708 -0.0465 0.4528 0.097 Uiso 1 1 calc R . .
H51B H 0.0432 0.0710 0.4474 0.097 Uiso 1 1 calc R . .
H51C H 0.0385 -0.0879 0.4951 0.097 Uiso 1 1 calc R . .

loop_
_atom_site_aniso_label
_atom_site_aniso_U_11
_atom_site_aniso_U_22
_atom_site_aniso_U_33
_atom_site_aniso_U_23
_atom_site_aniso_U_13
_atom_site_aniso_U_12
S1 0.0485(8) 0.0567(9) 0.1021(14) 0.0031(11) 0.0157(8) -0.0068(9)
S2A 0.0750(19) 0.086(2) 0.109(3) 0.0062(18) 0.0350(16) 0.0122(16)
S2B 0.110(4) 0.124(4) 0.120(4) -0.007(3) 0.060(3) 0.002(3)
O1 0.076(3) 0.091(4) 0.103(4) -0.016(3) 0.008(3) -0.021(3)
O2 0.135(5) 0.168(6) 0.092(4) -0.026(5) 0.046(4) -0.045(5)
O3 0.080(3) 0.085(4) 0.107(4) -0.006(3) 0.003(3) -0.035(3)
O4 0.099(4) 0.093(4) 0.073(3) -0.002(3) -0.001(3) -0.029(3)
O5 0.092(3) 0.051(3) 0.096(4) -0.012(3) 0.035(3) -0.001(3)
O6 0.097(3) 0.038(2) 0.092(4) 0.008(3) 0.022(3) -0.003(3)
N1 0.043(3) 0.036(3) 0.082(4) 0.004(3) 0.003(2) -0.002(3)
N2 0.044(3) 0.039(3) 0.093(4) 0.004(3) 0.018(3) 0.008(2)
C1 0.033(3) 0.041(3) 0.091(5) -0.002(4) 0.013(3) 0.003(3)
C2 0.049(3) 0.038(3) 0.068(4) -0.001(3) 0.010(3) 0.000(3)
C3 0.054(4) 0.044(4) 0.078(5) 0.000(3) 0.022(3) 0.001(3)
C4 0.051(3) 0.042(4) 0.059(5) -0.001(3) 0.010(3) -0.001(3)
C5 0.042(3) 0.039(3) 0.077(5) -0.009(3) 0.021(3) 0.001(3)
C11 0.063(4) 0.032(4) 0.082(5) -0.007(3) 0.013(4) -0.010(3)
C12 0.047(4) 0.065(5) 0.109(6) 0.006(4) 0.024(4) 0.000(3)
C13 0.060(4) 0.041(4) 0.090(5) 0.000(3) 0.028(4) -0.004(3)
C14 0.069(5) 0.069(5) 0.085(6) 0.001(5) 0.012(4) 0.011(5)
C15 0.203(14) 0.51(4) 0.086(10) -0.101(17) 0.034(9) -0.148(18)
C16 0.40(4) 0.52(5) 0.20(2) -0.17(3) 0.07(2) -0.20(3)
C21 0.038(3) 0.073(5) 0.076(5) -0.007(4) 0.003(3) -0.005(4)
C22 0.121(7) 0.118(7) 0.092(7) 0.001(6) -0.004(6) -0.027(7)
C23 0.162(10) 0.180(13) 0.165(10) -0.095(10) -0.019(8) 0.029(10)
C31A 0.074(5) 0.048(4) 0.072(5) -0.004(3) 0.024(4) -0.016(3)
C32A 0.110(4) 0.124(4) 0.120(4) -0.007(3) 0.060(3) 0.002(3)
C33A 0.106(6) 0.114(7) 0.094(6) -0.011(6) 0.051(5) 0.001(6)
C34A 0.098(6) 0.078(6) 0.116(7) 0.001(5) 0.048(5) 0.004(5)
C31B 0.074(5) 0.048(4) 0.072(5) -0.004(3) 0.024(4) -0.016(3)
C32B 0.0750(19) 0.086(2) 0.109(3) 0.0062(18) 0.0350(16) 0.0122(16)
C33B 0.106(6) 0.114(7) 0.094(6) -0.011(6) 0.051(5) 0.001(6)
C34B 0.098(6) 0.078(6) 0.116(7) 0.001(5) 0.048(5) 0.004(5)
C41 0.045(4) 0.052(4) 0.092(6) -0.006(4) 0.018(4) 0.003(3)
C42 0.128(7) 0.039(4) 0.115(8) 0.015(4) 0.031(6) -0.011(4)
C43 0.180(10) 0.088(6) 0.108(8) 0.037(6) -0.015(7) -0.032(7)
C51 0.051(4) 0.052(4) 0.086(5) -0.006(4) 0.002(3) -0.001(3)

loop_
_geom_bond_atom_site_label_1
_geom_bond_atom_site_label_2
_geom_bond_distance
_geom_bond_site_symmetry_2
_geom_bond_publ_flag
S1 C12 1.781(7) . ?
S1 C11 1.829(6) . ?
S2A C34A 1.612(8) . ?
S2A C31A 1.683(7) . ?
O1 C14 1.222(8) . ?
O2 C14 1.305(8) . ?
O2 C15 1.456(16) . ?
O3 C21 1.211(8) . ?
O4 C21 1.371(8) . ?
O4 C22 1.437(9) . ?
O5 C41 1.228(8) . ?
O6 C41 1.338(8) . ?
O6 C42 1.495(7) . ?
N1 C1 1.376(7) . ?
N1 C5 1.404(8) . ?
N2 C11 1.451(7) . ?
N2 C13 1.462(8) . ?
C1 C2 1.338(8) . ?
C1 C11 1.545(8) . ?
C2 C21 1.443(8) . ?
C2 C3 1.538(9) . ?
C3 C4 1.513(8) . ?
C3 C31A 1.545(9) . ?
C4 C5 1.335(8) . ?
C4 C41 1.478(9) . ?
C5 C51 1.496(9) . ?
C12 C13 1.526(8) . ?
C13 C14 1.500(10) . ?
C15 C16 1.068(19) . ?
C22 C23 1.382(13) . ?
C33A C34A 1.328(10) . ?
C42 C43 1.467(11) . ?
